data_7708710
loop_
_publ_author_name
'Schmer, Alexander'
'Welideniya, Dhanushi'
'Tersch\"uren, Tatjana'
'Schnakenburg, Gregor'
'Daniels, J\"org'
'Bauza, Antonio'
'Frontera, Antonio'
'Streubel, R.'

_publ_section_title
;
 A homonuclear \p-system with a singlet carbene-type alpha and a
 nucleophilic beta phosphorus -- first use in P-heterocyclic synthesis
;
_journal_name_full 'Dalton Transactions'
_journal_paper_doi 10.1039/D1DT03350F
_journal_year 2021
_chemical_absolute_configuration ad
_chemical_formula_moiety 'C44 H52 N2 O14 P2 W2'
_chemical_formula_sum 'C44 H52 N2 O14 P2 W2'
_chemical_formula_weight 1262.51
_chemical_properties_physical Air-sensitive
_space_group_IT_number 4
_space_group_name_Hall 'P 2yb'
_space_group_name_H-M_alt 'P 1 21 1'
_symmetry_cell_setting monoclinic
_symmetry_Int_Tables_number 4
_symmetry_space_group_name_Hall 'P 2yb'
_symmetry_space_group_name_H-M 'P 1 21 1'
_atom_sites_solution_hydrogens geom
_atom_sites_solution_primary direct
_atom_sites_solution_secondary direct
_audit_block_doi 10.5517/ccdc.csd.cc28m3lm
_audit_creation_date 2021-08-17T11:41:13-00:00
_audit_creation_method 'WinGX routine CIF_UPDATE'
_audit_update_record
;
2021-10-20 deposited with the CCDC.	2021-11-03 downloaded from the CCDC.
;
_cell_angle_alpha 90
_cell_angle_beta 92.5880(10)
_cell_angle_gamma 90
_cell_formula_units_Z 2
_cell_length_a 11.4333(2)
_cell_length_b 18.8510(3)
_cell_length_c 11.5017(2)
_cell_measurement_reflns_used 8772
_cell_measurement_temperature 123(2)
_cell_measurement_theta_max 33.14
_cell_measurement_theta_min 2.91
_cell_measurement_wavelength 0.71073
_cell_volume 2476.42(7)
_computing_cell_refinement 'HKL Scalepack (Otwinowski & Minor 1997)'
_computing_data_collection 'Collect (Bruker AXS BV, 1997-2004)'
_computing_data_reduction 'HKL Denzo and Scalepack (Otwinowski & Minor 1997)'
_computing_molecular_graphics 'Ortep for Windows (Farrugia, 2012)'
_computing_publication_material 'WinGX publication routines (Farrugia, 2012)'
_computing_structure_refinement 'SHELXL-2014/7 (Sheldrick, 2014)'
_computing_structure_solution 'SHELXS-2013/1 (Sheldrick, 2008)'
_diffrn_ambient_temperature 123(2)
_diffrn_detector 'CCD plate'
_diffrn_detector_area_resol_mean 9
_diffrn_measured_fraction_theta_full 0.988
_diffrn_measured_fraction_theta_max 0.98
_diffrn_measurement_device '95mm CCD camera on \k-goniostat'
_diffrn_measurement_device_type KappaCCD
_diffrn_measurement_method 'CCD rotation images, thick slices'
_diffrn_orient_matrix_type 'by Bruker AXS Collect from scalepack cell'
_diffrn_orient_matrix_UB_11 -0.05623
_diffrn_orient_matrix_UB_12 0.031336
_diffrn_orient_matrix_UB_13 -0.044991
_diffrn_orient_matrix_UB_21 0.065483
_diffrn_orient_matrix_UB_22 0.018222
_diffrn_orient_matrix_UB_23 -0.046445
_diffrn_orient_matrix_UB_31 -0.014687
_diffrn_orient_matrix_UB_32 -0.038731
_diffrn_orient_matrix_UB_33 -0.058252
_diffrn_radiation_monochromator 'horizonally mounted graphite crystal'
_diffrn_radiation_probe x-ray
_diffrn_radiation_type MoK\a
_diffrn_radiation_wavelength 0.71073
_diffrn_reflns_av_R_equivalents 0.034
_diffrn_reflns_av_unetI/netI 0.0478
_diffrn_reflns_Laue_measured_fraction_full 0.988
_diffrn_reflns_Laue_measured_fraction_max 0.98
_diffrn_reflns_limit_h_max 17
_diffrn_reflns_limit_h_min -17
_diffrn_reflns_limit_k_max 29
_diffrn_reflns_limit_k_min -29
_diffrn_reflns_limit_l_max 17
_diffrn_reflns_limit_l_min -17
_diffrn_reflns_number 17315
_diffrn_reflns_point_group_measured_fraction_full 0.989
_diffrn_reflns_point_group_measured_fraction_max 0.981
_diffrn_reflns_reduction_process
;
        Scaled and merged with Sortav
        R.H. Blessing, (1987) Cryst. Rev. 1, 3-58
        R.H. Blessing, (1989) J. Appl. Cryst. 22, 396-397
;
_diffrn_reflns_theta_full 25.242
_diffrn_reflns_theta_max 33.217
_diffrn_reflns_theta_min 3.273
_diffrn_source 'Enraf Nonius FR590'
_diffrn_standards_number 0
_exptl_absorpt_coefficient_mu 4.769
_exptl_absorpt_correction_T_max 0.6205
_exptl_absorpt_correction_T_min 0.2815
_exptl_absorpt_correction_type multi-scan
_exptl_absorpt_process_details
;
        [c.f. r.h. blessing, acta cryst. (1995), a51, 33-38]
;
_exptl_crystal_colour colourless
_exptl_crystal_density_diffrn 1.693
_exptl_crystal_density_method 'not measured'
_exptl_crystal_description fragment
_exptl_crystal_F_000 1240
_exptl_crystal_size_max 0.398
_exptl_crystal_size_mid 0.242
_exptl_crystal_size_min 0.108
_refine_diff_density_max 1.683
_refine_diff_density_min -2.063
_refine_diff_density_rms 0.165
_refine_ls_abs_structure_details
;
 Refined as an inversion twin.
;
_refine_ls_abs_structure_Flack 0.367(7)
_refine_ls_extinction_method none
_refine_ls_goodness_of_fit_ref 1.006
_refine_ls_hydrogen_treatment constr
_refine_ls_matrix_type full
_refine_ls_number_constraints 0
_refine_ls_number_parameters 592
_refine_ls_number_reflns 17315
_refine_ls_number_restraints 1
_refine_ls_restrained_S_all 1.006
_refine_ls_R_factor_all 0.042
_refine_ls_R_factor_gt 0.0354
_refine_ls_shift/su_max 0.001
_refine_ls_shift/su_mean 0
_refine_ls_structure_factor_coef Fsqd
_refine_ls_weighting_details 'w=1/[\s^2^(Fo^2^)+(0.0519P)^2^] where P=(Fo^2^+2Fc^2^)/3'
_refine_ls_weighting_scheme calc
_refine_ls_wR_factor_gt 0.0808
_refine_ls_wR_factor_ref 0.0837
_reflns_Friedel_coverage 0.952
_reflns_Friedel_fraction_full 0.991
_reflns_Friedel_fraction_max 0.983
_reflns_number_gt 15780
_reflns_number_total 17315
_reflns_threshold_expression 'I > 2\s(I)'
_cod_data_source_file d1dt03350f2.cif
_cod_data_source_block shelx
_cod_original_sg_symbol_H-M 'P 21'
_cod_database_code 7708710
_shelx_estimated_absorpt_t_min 0.253
_shelx_estimated_absorpt_t_max 0.627

loop_
_symmetry_equiv_pos_as_xyz
'x, y, z'
'-x, y+1/2, -z'

loop_
_atom_site_label
_atom_site_type_symbol
_atom_site_fract_x
_atom_site_fract_y
_atom_site_fract_z
_atom_site_U_iso_or_equiv
_atom_site_adp_type
_atom_site_occupancy
_atom_site_site_symmetry_order
_atom_site_calc_flag
_atom_site_refinement_flags_posn
_atom_site_refinement_flags_adp
_atom_site_refinement_flags_occupancy
_atom_site_disorder_assembly
_atom_site_disorder_group
W1 W 0.27294(2) 0.48999(2) 0.71672(2) 0.01458(5) Uani 1 1 d . . . . .
W2 W 0.61457(2) 0.27454(2) 0.46982(2) 0.01401(5) Uani 1 1 d . . . . .
P1 P 0.41842(13) 0.43425(8) 0.59474(13) 0.0128(2) Uani 1 1 d . . . . .
P2 P 0.47837(13) 0.32146(8) 0.61379(13) 0.0126(2) Uani 1 1 d . . . . .
O1 O 0.5541(4) 0.4659(2) 0.6135(4) 0.0163(8) Uani 1 1 d . . . . .
O2 O 0.5357(4) 0.2206(2) 0.7908(4) 0.0202(9) Uani 1 1 d . . . . .
O3 O 0.6075(4) 0.2974(2) 0.9272(4) 0.0235(9) Uani 1 1 d . . . . .
O4 O 0.6844(4) 0.5059(2) 0.7414(4) 0.0193(8) Uani 1 1 d . . . . .
O5 O 0.0792(4) 0.5720(3) 0.8513(4) 0.0280(10) Uani 1 1 d . . . . .
O6 O 0.0755(4) 0.3806(3) 0.6247(5) 0.0290(11) Uani 1 1 d . . . . .
O7 O 0.2078(4) 0.5897(3) 0.5005(4) 0.0250(9) Uani 1 1 d . . . . .
O9 O 0.4593(5) 0.6087(3) 0.7946(5) 0.0292(11) Uani 1 1 d . . . . .
O10 O 0.3526(5) 0.4008(3) 0.9411(4) 0.0257(10) Uani 1 1 d . . . . .
O11 O 0.7661(4) 0.2106(3) 0.2735(4) 0.0286(10) Uani 1 1 d . . . . .
O12 O 0.4402(4) 0.3076(3) 0.2532(4) 0.0261(10) Uani 1 1 d . . . . .
O13 O 0.5007(5) 0.1214(3) 0.4918(5) 0.0314(11) Uani 1 1 d . . . . .
O14 O 0.7979(5) 0.2295(3) 0.6736(5) 0.0364(13) Uani 1 1 d . . . . .
O15 O 0.7702(5) 0.4147(3) 0.4607(5) 0.0343(12) Uani 1 1 d . . . . .
N1 N 0.5377(4) 0.3386(3) 0.7533(4) 0.0149(9) Uani 1 1 d . . . . .
N2 N 0.6060(4) 0.3985(3) 0.7838(4) 0.0164(9) Uani 1 1 d . . . . .
C1 C 0.6116(5) 0.4513(3) 0.7162(5) 0.0170(10) Uani 1 1 d . . . . .
C2 C 0.5611(4) 0.2798(3) 0.8234(5) 0.0161(9) Uani 1 1 d . . . . .
C3 C 0.6292(7) 0.2382(4) 1.0066(6) 0.0266(14) Uani 1 1 d . . . . .
H3A H 0.5619 0.2052 1.0009 0.032 Uiso 1 1 calc R U . . .
H3B H 0.6362 0.2562 1.0875 0.032 Uiso 1 1 calc R U . . .
C4 C 0.7387(7) 0.1988(5) 0.9799(8) 0.0404(19) Uani 1 1 d . . . . .
H4A H 0.8044 0.2322 0.9788 0.061 Uiso 1 1 calc R U . . .
H4B H 0.7283 0.1759 0.9037 0.061 Uiso 1 1 calc R U . . .
H4C H 0.7549 0.1627 1.0398 0.061 Uiso 1 1 calc R U . . .
C5 C 0.7667(6) 0.4954(4) 0.8395(6) 0.0253(12) Uani 1 1 d . . . . .
H5A H 0.7247 0.4759 0.9058 0.03 Uiso 1 1 calc R U . . .
H5B H 0.8006 0.5417 0.8637 0.03 Uiso 1 1 calc R U . . .
C6 C 0.8639(7) 0.4455(5) 0.8098(8) 0.0378(18) Uani 1 1 d . . . . .
H6A H 0.8328 0.3972 0.8017 0.057 Uiso 1 1 calc R U . . .
H6B H 0.9254 0.4466 0.8719 0.057 Uiso 1 1 calc R U . . .
H6C H 0.8967 0.4603 0.7363 0.057 Uiso 1 1 calc R U . . .
C7 C 0.3416(4) 0.2752(3) 0.6356(5) 0.0146(9) Uani 1 1 d . . . . .
C8 C 0.2891(5) 0.2429(3) 0.5384(5) 0.0172(10) Uani 1 1 d . . . . .
H8 H 0.3234 0.248 0.4652 0.021 Uiso 1 1 calc R U . . .
C9 C 0.1881(5) 0.2036(3) 0.5458(5) 0.0159(10) Uani 1 1 d . . . . .
C10 C 0.1377(5) 0.1987(3) 0.6545(5) 0.0183(11) Uani 1 1 d . . . . .
H10 H 0.0668 0.173 0.6604 0.022 Uiso 1 1 calc R U . . .
C11 C 0.1880(5) 0.2302(3) 0.7535(5) 0.0151(10) Uani 1 1 d . . . . .
C12 C 0.2904(5) 0.2694(3) 0.7426(5) 0.0152(9) Uani 1 1 d . . . . .
H12 H 0.3255 0.2924 0.8089 0.018 Uiso 1 1 calc R U . . .
C13 C 0.1293(5) 0.1667(3) 0.4391(6) 0.0192(11) Uani 1 1 d . . . . .
C14 C 0.1995(6) 0.1753(4) 0.3304(6) 0.0226(12) Uani 1 1 d . . . . .
H14A H 0.2099 0.2259 0.3141 0.034 Uiso 1 1 calc R U . . .
H14B H 0.1575 0.1527 0.2642 0.034 Uiso 1 1 calc R U . . .
H14C H 0.2763 0.1528 0.3431 0.034 Uiso 1 1 calc R U . . .
C15 C 0.1192(7) 0.0862(4) 0.4653(6) 0.0325(16) Uani 1 1 d . . . . .
H15A H 0.1974 0.0666 0.4832 0.049 Uiso 1 1 calc R U . . .
H15B H 0.0837 0.0619 0.3972 0.049 Uiso 1 1 calc R U . . .
H15C H 0.0702 0.0792 0.5321 0.049 Uiso 1 1 calc R U . . .
C16 C 0.0068(6) 0.1985(4) 0.4160(6) 0.0299(14) Uani 1 1 d . . . . .
H16A H -0.0355 0.1983 0.4882 0.045 Uiso 1 1 calc R U . . .
H16B H -0.0363 0.1701 0.357 0.045 Uiso 1 1 calc R U . . .
H16C H 0.0141 0.2473 0.388 0.045 Uiso 1 1 calc R U . . .
C17 C 0.1317(5) 0.2242(3) 0.8726(6) 0.0209(11) Uani 1 1 d . . . . .
C18 C 0.0504(6) 0.1595(4) 0.8776(6) 0.0280(14) Uani 1 1 d . . . . .
H18A H -0.0147 0.165 0.8199 0.042 Uiso 1 1 calc R U . . .
H18B H 0.0197 0.1558 0.9555 0.042 Uiso 1 1 calc R U . . .
H18C H 0.0945 0.1164 0.8605 0.042 Uiso 1 1 calc R U . . .
C19 C 0.2262(7) 0.2175(4) 0.9709(6) 0.0288(14) Uani 1 1 d . . . . .
H19A H 0.2793 0.1785 0.9535 0.043 Uiso 1 1 calc R U . . .
H19B H 0.1891 0.208 1.0444 0.043 Uiso 1 1 calc R U . . .
H19C H 0.2707 0.2619 0.9775 0.043 Uiso 1 1 calc R U . . .
C20 C 0.0587(6) 0.2920(4) 0.8903(7) 0.0287(14) Uani 1 1 d . . . . .
H20A H 0.1108 0.3333 0.8947 0.043 Uiso 1 1 calc R U . . .
H20B H 0.0173 0.288 0.9628 0.043 Uiso 1 1 calc R U . . .
H20C H 0.0018 0.2977 0.8248 0.043 Uiso 1 1 calc R U . . .
C21 C 0.3975(5) 0.4472(3) 0.4407(5) 0.0153(10) Uani 1 1 d . . . . .
C22 C 0.2841(5) 0.4377(3) 0.3912(5) 0.0163(10) Uani 1 1 d . . . . .
H22 H 0.2242 0.4196 0.4375 0.02 Uiso 1 1 calc R U . . .
C23 C 0.2584(5) 0.4548(3) 0.2749(5) 0.0177(11) Uani 1 1 d . . . . .
C24 C 0.3502(5) 0.4799(3) 0.2100(5) 0.0190(11) Uani 1 1 d . . . . .
H24 H 0.3343 0.492 0.1307 0.023 Uiso 1 1 calc R U . . .
C25 C 0.4647(5) 0.4879(3) 0.2570(5) 0.0165(9) Uani 1 1 d . . . . .
C26 C 0.4861(6) 0.4725(3) 0.3731(5) 0.0178(11) Uani 1 1 d . . . . .
H26 H 0.5624 0.4793 0.4074 0.021 Uiso 1 1 calc R U . . .
C27 C 0.1324(5) 0.4454(4) 0.2251(5) 0.0203(11) Uani 1 1 d . . . . .
C28 C 0.0474(6) 0.4841(5) 0.3025(7) 0.0355(17) Uani 1 1 d . . . . .
H28A H 0.0794 0.5308 0.3238 0.053 Uiso 1 1 calc R U . . .
H28B H 0.0366 0.4562 0.3731 0.053 Uiso 1 1 calc R U . . .
H28C H -0.0282 0.49 0.26 0.053 Uiso 1 1 calc R U . . .
C29 C 0.1038(7) 0.3666(5) 0.2211(9) 0.045(2) Uani 1 1 d . . . . .
H29A H 0.0245 0.3598 0.1872 0.068 Uiso 1 1 calc R U . . .
H29B H 0.1087 0.3472 0.3002 0.068 Uiso 1 1 calc R U . . .
H29C H 0.16 0.342 0.1733 0.068 Uiso 1 1 calc R U . . .
C30 C 0.1155(6) 0.4766(5) 0.1032(6) 0.0334(17) Uani 1 1 d . . . . .
H30A H 0.1612 0.4492 0.0489 0.05 Uiso 1 1 calc R U . . .
H30B H 0.1419 0.5261 0.1039 0.05 Uiso 1 1 calc R U . . .
H30C H 0.0324 0.4746 0.0785 0.05 Uiso 1 1 calc R U . . .
C31 C 0.5658(6) 0.5124(3) 0.1826(5) 0.0204(11) Uani 1 1 d . . . . .
C32 C 0.6355(7) 0.4447(4) 0.1510(7) 0.0305(15) Uani 1 1 d . . . . .
H32A H 0.5843 0.4125 0.1053 0.046 Uiso 1 1 calc R U . . .
H32B H 0.6638 0.4208 0.2226 0.046 Uiso 1 1 calc R U . . .
H32C H 0.7024 0.4581 0.1053 0.046 Uiso 1 1 calc R U . . .
C33 C 0.5221(6) 0.5485(4) 0.0704(6) 0.0253(13) Uani 1 1 d . . . . .
H33A H 0.4742 0.5151 0.0235 0.038 Uiso 1 1 calc R U . . .
H33B H 0.5892 0.5636 0.0264 0.038 Uiso 1 1 calc R U . . .
H33C H 0.4749 0.59 0.089 0.038 Uiso 1 1 calc R U . . .
C34 C 0.6486(7) 0.5629(4) 0.2499(6) 0.0310(15) Uani 1 1 d . . . . .
H34A H 0.709 0.5796 0.1987 0.046 Uiso 1 1 calc R U . . .
H34B H 0.6856 0.5379 0.3166 0.046 Uiso 1 1 calc R U . . .
H34C H 0.6041 0.6035 0.2776 0.046 Uiso 1 1 calc R U . . .
C35 C 0.1514(6) 0.5418(3) 0.8045(6) 0.0205(11) Uani 1 1 d . . . . .
C36 C 0.1489(5) 0.4179(3) 0.6608(6) 0.0211(11) Uani 1 1 d . . . . .
C37 C 0.3935(5) 0.5654(3) 0.7683(5) 0.0192(11) Uani 1 1 d . . . . .
C38 C 0.3243(5) 0.4317(3) 0.8590(5) 0.0187(11) Uani 1 1 d . . . . .
C39 C 0.2300(5) 0.5536(3) 0.5772(5) 0.0178(10) Uani 1 1 d . . . . .
C40 C 0.7151(5) 0.2338(3) 0.3480(5) 0.0186(11) Uani 1 1 d . . . . .
C41 C 0.5003(5) 0.2988(3) 0.3332(6) 0.0191(11) Uani 1 1 d . . . . .
C42 C 0.5381(5) 0.1770(3) 0.4845(6) 0.0196(11) Uani 1 1 d . . . . .
C43 C 0.7299(5) 0.2456(4) 0.6012(6) 0.0218(12) Uani 1 1 d . . . . .
C44 C 0.7092(5) 0.3658(3) 0.4634(6) 0.0206(11) Uani 1 1 d . . . . .

loop_
_atom_site_aniso_label
_atom_site_aniso_U_11
_atom_site_aniso_U_22
_atom_site_aniso_U_33
_atom_site_aniso_U_23
_atom_site_aniso_U_13
_atom_site_aniso_U_12
W1 0.01665(10) 0.01394(9) 0.01324(10) -0.00113(8) 0.00175(7) 0.00111(7)
W2 0.01377(9) 0.01390(9) 0.01448(10) 0.00005(8) 0.00185(7) 0.00105(7)
P1 0.0142(6) 0.0125(6) 0.0116(6) 0.0003(5) 0.0003(5) 0.0009(4)
P2 0.0135(6) 0.0120(6) 0.0124(6) 0.0001(5) 0.0010(5) -0.0003(4)
O1 0.0159(18) 0.0171(18) 0.016(2) 0.0030(15) 0.0001(14) -0.0016(14)
O2 0.021(2) 0.016(2) 0.024(2) 0.0033(16) -0.0023(16) 0.0005(15)
O3 0.034(3) 0.017(2) 0.018(2) 0.0036(16) -0.0057(18) -0.0023(17)
O4 0.022(2) 0.016(2) 0.019(2) 0.0034(15) -0.0044(16) -0.0038(14)
O5 0.025(2) 0.031(3) 0.029(3) -0.006(2) 0.0113(19) 0.0034(19)
O6 0.021(2) 0.029(3) 0.037(3) -0.002(2) -0.0023(19) -0.0067(18)
O7 0.034(3) 0.020(2) 0.022(2) 0.0006(17) -0.0016(19) 0.0045(18)
O9 0.033(3) 0.026(2) 0.027(3) -0.005(2) -0.004(2) -0.0056(19)
O10 0.037(3) 0.020(2) 0.020(2) -0.0002(17) 0.0004(19) 0.0025(18)
O11 0.024(2) 0.044(3) 0.018(2) -0.004(2) 0.0034(17) 0.012(2)
O12 0.027(2) 0.026(2) 0.024(2) -0.0008(19) -0.0072(19) 0.0036(18)
O13 0.036(3) 0.019(2) 0.040(3) 0.003(2) 0.009(2) -0.0007(19)
O14 0.025(3) 0.057(4) 0.027(3) 0.003(2) -0.006(2) 0.010(2)
O15 0.031(3) 0.020(2) 0.052(4) 0.001(2) 0.009(2) -0.0087(19)
N1 0.019(2) 0.012(2) 0.013(2) 0.0017(16) -0.0016(17) -0.0024(16)
N2 0.021(2) 0.012(2) 0.016(2) 0.0005(16) -0.0005(17) -0.0037(16)
C1 0.017(3) 0.017(2) 0.016(3) 0.001(2) -0.0009(19) -0.0007(19)
C2 0.012(2) 0.018(2) 0.019(2) 0.003(2) 0.0007(17) 0.0021(19)
C3 0.039(4) 0.026(3) 0.015(3) 0.010(2) -0.002(2) 0.002(3)
C4 0.034(4) 0.049(5) 0.038(4) 0.012(4) 0.002(3) 0.016(4)
C5 0.025(3) 0.028(3) 0.022(3) 0.001(3) -0.010(2) -0.010(3)
C6 0.022(3) 0.040(4) 0.051(5) 0.005(4) -0.010(3) -0.001(3)
C7 0.013(2) 0.015(2) 0.015(2) 0.001(2) 0.0018(16) -0.003(2)
C8 0.019(3) 0.019(3) 0.014(3) -0.001(2) 0.0017(19) -0.0048(19)
C9 0.014(2) 0.016(2) 0.017(3) -0.003(2) 0.0002(18) -0.0020(18)
C10 0.016(2) 0.015(2) 0.025(3) -0.001(2) 0.003(2) -0.0020(18)
C11 0.016(2) 0.015(2) 0.015(2) 0.0035(19) 0.0021(18) 0.0008(18)
C12 0.017(2) 0.015(2) 0.014(2) -0.001(2) 0.0035(17) 0.000(2)
C13 0.020(3) 0.015(2) 0.022(3) -0.003(2) 0.001(2) -0.0041(19)
C14 0.020(3) 0.027(3) 0.021(3) -0.003(2) -0.001(2) -0.003(2)
C15 0.050(5) 0.025(3) 0.023(4) -0.003(3) 0.004(3) -0.012(3)
C16 0.023(3) 0.040(4) 0.026(3) -0.004(3) -0.004(2) 0.002(3)
C17 0.018(3) 0.022(3) 0.023(3) 0.000(2) 0.006(2) -0.001(2)
C18 0.030(3) 0.028(3) 0.027(3) -0.002(3) 0.011(3) -0.010(3)
C19 0.034(4) 0.035(4) 0.018(3) 0.007(3) 0.003(2) -0.001(3)
C20 0.029(3) 0.028(3) 0.030(4) -0.003(3) 0.011(3) 0.005(2)
C21 0.018(2) 0.014(2) 0.014(2) 0.0003(19) 0.0006(19) 0.0008(18)
C22 0.017(2) 0.016(2) 0.016(3) -0.0006(19) 0.0001(19) 0.0024(18)
C23 0.017(3) 0.019(3) 0.017(3) -0.001(2) 0.001(2) 0.0021(19)
C24 0.023(3) 0.022(3) 0.012(2) 0.000(2) 0.0029(19) 0.001(2)
C25 0.019(2) 0.017(2) 0.014(2) -0.004(2) 0.0033(17) 0.001(2)
C26 0.022(3) 0.016(3) 0.015(3) -0.0017(19) 0.000(2) 0.0007(19)
C27 0.019(3) 0.027(3) 0.015(3) -0.003(2) -0.001(2) 0.002(2)
C28 0.024(3) 0.056(5) 0.026(3) -0.006(4) -0.002(2) 0.009(3)
C29 0.032(4) 0.041(5) 0.061(6) -0.008(4) -0.022(4) -0.002(3)
C30 0.023(3) 0.060(6) 0.017(3) 0.002(3) -0.002(2) 0.005(3)
C31 0.024(3) 0.020(3) 0.017(3) 0.005(2) 0.003(2) -0.002(2)
C32 0.037(4) 0.027(3) 0.029(4) 0.005(3) 0.017(3) 0.007(3)
C33 0.029(3) 0.027(3) 0.021(3) 0.007(2) 0.001(2) -0.007(2)
C34 0.036(4) 0.037(4) 0.020(3) 0.001(3) 0.002(3) -0.020(3)
C35 0.022(3) 0.019(3) 0.021(3) -0.004(2) 0.002(2) 0.001(2)
C36 0.020(3) 0.022(3) 0.023(3) -0.001(2) 0.004(2) 0.003(2)
C37 0.021(3) 0.018(3) 0.018(3) -0.002(2) 0.000(2) 0.002(2)
C38 0.020(3) 0.020(3) 0.017(3) -0.002(2) 0.002(2) -0.001(2)
C39 0.018(2) 0.015(2) 0.021(3) 0.000(2) 0.000(2) 0.0026(19)
C40 0.014(2) 0.024(3) 0.018(3) -0.001(2) 0.001(2) 0.005(2)
C41 0.019(3) 0.017(2) 0.021(3) 0.000(2) 0.004(2) 0.003(2)
C42 0.018(3) 0.018(3) 0.023(3) 0.000(2) 0.004(2) 0.0024(19)
C43 0.016(3) 0.027(3) 0.023(3) -0.002(2) 0.002(2) 0.003(2)
C44 0.017(3) 0.022(3) 0.024(3) -0.001(2) 0.002(2) 0.000(2)

loop_
_atom_type_symbol
_atom_type_description
_atom_type_scat_dispersion_real
_atom_type_scat_dispersion_imag
_atom_type_scat_source
C C 0.0033 0.0016 'International Tables Vol C Tables 4.2.6.8 and 6.1.1.4'
H H 0 0 'International Tables Vol C Tables 4.2.6.8 and 6.1.1.4'
N N 0.0061 0.0033 'International Tables Vol C Tables 4.2.6.8 and 6.1.1.4'
O O 0.0106 0.006 'International Tables Vol C Tables 4.2.6.8 and 6.1.1.4'
P P 0.1023 0.0942 'International Tables Vol C Tables 4.2.6.8 and 6.1.1.4'
W W -0.849 6.8722 'International Tables Vol C Tables 4.2.6.8 and 6.1.1.4'

loop_
_exptl_crystal_face_index_h
_exptl_crystal_face_index_k
_exptl_crystal_face_index_l
_exptl_crystal_face_perp_dist
1 0 0 0.054
-1 0 0 0.054
0 1 0 0.121
0 -1 0 0.121
0 0 1 0.199
0 0 -1 0.199
0 2 1 0.172
0 -2 -1 0.149
0 -2 1 0.182
0 2 -1 0.196

loop_
_geom_angle_atom_site_label_1
_geom_angle_atom_site_label_2
_geom_angle_atom_site_label_3
_geom_angle
_geom_angle_site_symmetry_1
_geom_angle_site_symmetry_3
_geom_angle_publ_flag
C35 W1 C38 92.3(3) . . ?
C35 W1 C39 87.8(2) . . ?
C38 W1 C39 176.1(2) . . ?
C35 W1 C36 89.7(3) . . ?
C38 W1 C36 93.7(3) . . ?
C39 W1 C36 90.2(2) . . ?
C35 W1 C37 89.4(2) . . ?
C38 W1 C37 88.7(2) . . ?
C39 W1 C37 87.4(2) . . ?
C36 W1 C37 177.5(3) . . ?
C35 W1 P1 174.78(19) . . ?
C38 W1 P1 92.86(17) . . ?
C39 W1 P1 86.98(16) . . ?
C36 W1 P1 90.80(17) . . ?
C37 W1 P1 89.89(17) . . ?
C40 W2 C43 92.5(2) . . ?
C40 W2 C44 88.6(3) . . ?
C43 W2 C44 85.8(3) . . ?
C40 W2 C42 88.5(3) . . ?
C43 W2 C42 87.9(3) . . ?
C44 W2 C42 172.9(3) . . ?
C40 W2 C41 85.1(2) . . ?
C43 W2 C41 177.0(3) . . ?
C44 W2 C41 96.0(3) . . ?
C42 W2 C41 90.2(3) . . ?
C40 W2 P2 176.17(18) . . ?
C43 W2 P2 90.30(18) . . ?
C44 W2 P2 94.20(18) . . ?
C42 W2 P2 88.96(17) . . ?
C41 W2 P2 91.96(17) . . ?
O1 P1 C21 99.3(2) . . ?
O1 P1 P2 92.77(16) . . ?
C21 P1 P2 104.58(19) . . ?
O1 P1 W1 114.98(16) . . ?
C21 P1 W1 116.24(19) . . ?
P2 P1 W1 124.13(7) . . ?
N1 P2 C7 105.2(2) . . ?
N1 P2 P1 91.08(17) . . ?
C7 P2 P1 102.0(2) . . ?
N1 P2 W2 116.70(18) . . ?
C7 P2 W2 119.3(2) . . ?
P1 P2 W2 118.05(7) . . ?
C1 O1 P1 116.9(4) . . ?
C2 O3 C3 115.0(5) . . ?
C1 O4 C5 115.9(5) . . ?
C2 N1 N2 113.9(5) . . ?
C2 N1 P2 116.3(4) . . ?
N2 N1 P2 124.5(4) . . ?
C1 N2 N1 121.4(5) . . ?
N2 C1 O4 121.1(5) . . ?
N2 C1 O1 131.2(5) . . ?
O4 C1 O1 107.7(5) . . ?
O2 C2 O3 126.2(5) . . ?
O2 C2 N1 121.3(5) . . ?
O3 C2 N1 112.5(5) . . ?
O3 C3 C4 111.8(6) . . ?
O4 C5 C6 111.6(6) . . ?
C8 C7 C12 119.6(5) . . ?
C8 C7 P2 116.3(4) . . ?
C12 C7 P2 124.0(4) . . ?
C9 C8 C7 121.4(5) . . ?
C8 C9 C10 118.0(5) . . ?
C8 C9 C13 122.1(5) . . ?
C10 C9 C13 119.9(5) . . ?
C11 C10 C9 122.2(5) . . ?
C10 C11 C12 118.2(5) . . ?
C10 C11 C17 121.6(5) . . ?
C12 C11 C17 120.2(5) . . ?
C7 C12 C11 120.7(5) . . ?
C14 C13 C16 109.1(6) . . ?
C14 C13 C9 112.2(5) . . ?
C16 C13 C9 108.9(5) . . ?
C14 C13 C15 108.0(5) . . ?
C16 C13 C15 109.9(6) . . ?
C9 C13 C15 108.7(5) . . ?
C19 C17 C18 108.3(6) . . ?
C19 C17 C11 110.6(5) . . ?
C18 C17 C11 111.6(5) . . ?
C19 C17 C20 109.7(6) . . ?
C18 C17 C20 108.7(5) . . ?
C11 C17 C20 107.8(5) . . ?
C26 C21 C22 120.0(5) . . ?
C26 C21 P1 122.1(5) . . ?
C22 C21 P1 117.6(4) . . ?
C23 C22 C21 120.7(5) . . ?
C22 C23 C24 117.3(6) . . ?
C22 C23 C27 119.1(5) . . ?
C24 C23 C27 123.6(5) . . ?
C23 C24 C25 122.8(5) . . ?
C26 C25 C24 118.2(5) . . ?
C26 C25 C31 119.8(5) . . ?
C24 C25 C31 122.0(5) . . ?
C25 C26 C21 120.9(6) . . ?
C29 C27 C30 109.3(6) . . ?
C29 C27 C28 110.0(7) . . ?
C30 C27 C28 107.0(6) . . ?
C29 C27 C23 108.6(5) . . ?
C30 C27 C23 112.1(5) . . ?
C28 C27 C23 109.7(5) . . ?
C33 C31 C34 108.8(5) . . ?
C33 C31 C25 112.3(5) . . ?
C34 C31 C25 111.6(5) . . ?
C33 C31 C32 108.7(6) . . ?
C34 C31 C32 108.5(6) . . ?
C25 C31 C32 106.8(5) . . ?
O5 C35 W1 177.6(6) . . ?
O6 C36 W1 175.6(6) . . ?
O9 C37 W1 178.0(6) . . ?
O10 C38 W1 177.7(5) . . ?
O7 C39 W1 178.7(6) . . ?
O11 C40 W2 175.5(5) . . ?
O12 C41 W2 174.5(5) . . ?
O13 C42 W2 176.7(5) . . ?
O14 C43 W2 178.1(6) . . ?
O15 C44 W2 175.0(6) . . ?

loop_
_geom_bond_atom_site_label_1
_geom_bond_atom_site_label_2
_geom_bond_distance
_geom_bond_site_symmetry_2
_geom_bond_publ_flag
W1 C35 2.008(6) . ?
W1 C38 2.035(6) . ?
W1 C39 2.045(6) . ?
W1 C36 2.047(7) . ?
W1 C37 2.049(6) . ?
W1 P1 2.4596(15) . ?
W2 C40 2.004(6) . ?
W2 C43 2.035(7) . ?
W2 C44 2.036(6) . ?
W2 C42 2.046(6) . ?
W2 C41 2.049(6) . ?
W2 P2 2.4865(15) . ?
P1 O1 1.667(4) . ?
P1 C21 1.794(6) . ?
P1 P2 2.2416(19) . ?
P2 N1 1.744(5) . ?
P2 C7 1.817(5) . ?
O1 C1 1.354(7) . ?
O2 C2 1.209(7) . ?
O3 C2 1.327(7) . ?
O3 C3 1.457(7) . ?
O4 C1 1.347(7) . ?
O4 C5 1.449(7) . ?
O5 C35 1.156(7) . ?
O6 C36 1.157(8) . ?
O7 C39 1.133(7) . ?
O9 C37 1.141(8) . ?
O10 C38 1.144(8) . ?
O11 C40 1.145(7) . ?
O12 C41 1.136(8) . ?
O13 C42 1.137(8) . ?
O14 C43 1.153(8) . ?
O15 C44 1.157(8) . ?
N1 C2 1.388(7) . ?
N1 N2 1.408(7) . ?
N2 C1 1.267(7) . ?
C3 C4 1.498(10) . ?
C5 C6 1.507(11) . ?
C7 C8 1.387(8) . ?
C7 C12 1.391(7) . ?
C8 C9 1.378(7) . ?
C9 C10 1.403(8) . ?
C9 C13 1.538(8) . ?
C10 C11 1.386(8) . ?
C11 C12 1.395(7) . ?
C11 C17 1.544(8) . ?
C13 C14 1.525(9) . ?
C13 C16 1.535(9) . ?
C13 C15 1.553(10) . ?
C17 C19 1.534(10) . ?
C17 C18 1.536(9) . ?
C17 C20 1.545(9) . ?
C21 C26 1.389(8) . ?
C21 C22 1.404(8) . ?
C22 C23 1.394(8) . ?
C23 C24 1.398(8) . ?
C23 C27 1.536(9) . ?
C24 C25 1.402(8) . ?
C25 C26 1.378(8) . ?
C25 C31 1.540(8) . ?
C27 C29 1.522(11) . ?
C27 C30 1.524(9) . ?
C27 C28 1.532(10) . ?
C31 C33 1.523(9) . ?
C31 C34 1.528(9) . ?
C31 C32 1.557(9) . ?
